data_7058109
loop_
_publ_author_name
'Liu, Ming'
'Hu, Jianmei'
'Yu, Meng'
'Fan, Weiwei'
'Ding, Wenwen'
'Wang, Yong'

_publ_section_title
;
 The syntheses, crystal structures, electrochemical and magnetic
 properties of tri-nuclear cyanide-bridged complexes
 [cis-MII(bpy)2(CN)2]2MnIII(salcy) (PF6) (M = Fe, Ru, Os)
;
_journal_issue 7
_journal_name_full 'New Journal of Chemistry'
_journal_page_first 3162
_journal_paper_doi 10.1039/C8NJ04142C
_journal_volume 43
_journal_year 2019
_chemical_formula_sum 'C69 H66 F12 Mn N17 O3 P2 Ru2'
_chemical_formula_weight 1728.40
_space_group_crystal_system monoclinic
_space_group_IT_number 14
_space_group_name_Hall '-P 2yn'
_space_group_name_H-M_alt 'P 1 21/n 1'
_symmetry_space_group_name_Hall '-P 2yn'
_symmetry_space_group_name_H-M 'P 1 21/n 1'
_atom_sites_solution_hydrogens mixed
_audit_block_doi 10.5517/ccdc.csd.cc203w67
_audit_creation_method SHELXL-2016/4
_audit_update_record
;
2019-01-04 deposited with the CCDC.
2019-01-17 downloaded from the CCDC.
;
_cell_angle_alpha 90
_cell_angle_beta 96.952(10)
_cell_angle_gamma 90
_cell_formula_units_Z 4
_cell_length_a 11.906(5)
_cell_length_b 28.346(10)
_cell_length_c 22.673(9)
_cell_measurement_reflns_used 22058
_cell_measurement_temperature 123(2)
_cell_measurement_theta_max 27.4855
_cell_measurement_theta_min 2.1635
_cell_volume 7596(5)
_computing_cell_refinement 'CrystalClear (Rigaku Inc., 2016/4)'
_computing_data_collection 'CrystalClear (Rigaku Inc., 2016/4)'
_computing_data_reduction 'CrystalClear (Rigaku Inc., 2016/4)'
_computing_molecular_graphics 'Bruker SHELXTL'
_computing_publication_material 'Bruker SHELXTL'
_computing_structure_refinement 'SHELXL-2016/4 (Sheldrick, 2016)'
_computing_structure_solution 'SHELXL-2016/4 (Sheldrick, 2016)'
_diffrn_ambient_temperature 123(2)
_diffrn_detector_area_resol_mean 28.5714
_diffrn_measured_fraction_theta_full 0.995
_diffrn_measured_fraction_theta_max 0.995
_diffrn_measurement_device_type MoK\a
_diffrn_measurement_method CCD_Profile_fitting
_diffrn_radiation_type MoK\a
_diffrn_radiation_wavelength 0.71073
_diffrn_reflns_av_R_equivalents 0.0544
_diffrn_reflns_av_unetI/netI 0.0552
_diffrn_reflns_Laue_measured_fraction_full 0.995
_diffrn_reflns_Laue_measured_fraction_max 0.995
_diffrn_reflns_limit_h_max 14
_diffrn_reflns_limit_h_min -10
_diffrn_reflns_limit_k_max 33
_diffrn_reflns_limit_k_min -33
_diffrn_reflns_limit_l_max 26
_diffrn_reflns_limit_l_min -26
_diffrn_reflns_number 51804
_diffrn_reflns_point_group_measured_fraction_full 0.995
_diffrn_reflns_point_group_measured_fraction_max 0.995
_diffrn_reflns_theta_full 24.999
_diffrn_reflns_theta_max 24.999
_diffrn_reflns_theta_min 2.041
_diffrn_source 'fine-focus sealed tube'
_exptl_absorpt_coefficient_mu 0.685
_exptl_absorpt_correction_T_max 1.0000
_exptl_absorpt_correction_T_min 0.7134
_exptl_absorpt_correction_type multi-scan
_exptl_absorpt_process_details 'RIGAKU/MSC(2004), CrystalClear Version 1.3.6'
_exptl_crystal_colour yellow
_exptl_crystal_density_diffrn 1.511
_exptl_crystal_description prism
_exptl_crystal_F_000 3496
_exptl_crystal_size_max 0.26
_exptl_crystal_size_mid 0.10
_exptl_crystal_size_min 0.07
_refine_diff_density_max 1.362
_refine_diff_density_min -1.185
_refine_diff_density_rms 0.133
_refine_ls_extinction_method none
_refine_ls_goodness_of_fit_ref 1.094
_refine_ls_hydrogen_treatment constr
_refine_ls_matrix_type full
_refine_ls_number_parameters 1093
_refine_ls_number_reflns 13308
_refine_ls_number_restraints 439
_refine_ls_restrained_S_all 1.115
_refine_ls_R_factor_all 0.1012
_refine_ls_R_factor_gt 0.0850
_refine_ls_shift/su_max 0.001
_refine_ls_shift/su_mean 0.000
_refine_ls_structure_factor_coef Fsqd
_refine_ls_weighting_details 'w=1/[\s^2^(Fo^2^)+(0.1051P)^2^+35.6527P] where P=(Fo^2^+2Fc^2^)/3'
_refine_ls_weighting_scheme calc
_refine_ls_wR_factor_gt 0.2166
_refine_ls_wR_factor_ref 0.2297
_reflns_Friedel_coverage 0.000
_reflns_number_gt 10822
_reflns_number_total 13308
_reflns_threshold_expression 'I > 2\s(I)'
_cod_data_source_file c8nj04142c2.cif
_cod_data_source_block b
_cod_depositor_comments
;
The following automatic conversions were performed:

'_exptl_absorpt_correction_type' value 'Multi-scan' changed to
'multi-scan' according to
/home/data/users/saulius/crontab/automatic-downloads/rss-feeds/RSC/lib/dictionaries/cif_core.dic
dictionary named 'cif_core.dic' version 2.4.2 from 2011-04-26.

Automatic conversion script
Id: cif_fix_values 4973 2017-02-22 13:04:09Z antanas 

 Adding full bibliography for 7058109--7058111.cif.
;
_cod_database_code 7058109
_shelx_shelxl_version_number 2016/4
_shelx_space_group_comment
;
The symmetry employed for this shelxl refinement is uniquely defined
by the following loop, which should always be used as a source of
symmetry information in preference to the above space-group names.
They are only intended as comments.
;

loop_
_space_group_symop_operation_xyz
'x, y, z'
'-x+1/2, y+1/2, -z+1/2'
'-x, -y, -z'
'x-1/2, -y-1/2, z-1/2'

loop_
_atom_site_label
_atom_site_type_symbol
_atom_site_fract_x
_atom_site_fract_y
_atom_site_fract_z
_atom_site_U_iso_or_equiv
_atom_site_adp_type
_atom_site_occupancy
_atom_site_site_symmetry_order
_atom_site_calc_flag
_atom_site_refinement_flags_posn
_atom_site_refinement_flags_adp
_atom_site_refinement_flags_occupancy
_atom_site_disorder_assembly
_atom_site_disorder_group
RU1 Ru 0.42589(4) 0.63132(2) 0.50805(3) 0.03357(17) Uani 1 1 d . . . . .
RU2 Ru 1.08324(4) 0.87087(2) 0.51910(3) 0.03345(17) Uani 1 1 d . . . . .
MN1 Mn 0.76190(8) 0.75083(3) 0.55251(5) 0.0333(2) Uani 1 1 d . . . . .
C1 C 0.5250(5) 0.6868(2) 0.5277(3) 0.0326(14) Uani 1 1 d . . . . .
C2 C 0.5117(6) 0.6184(2) 0.4391(4) 0.0441(17) Uani 1 1 d . . . . .
C3 C 0.2291(6) 0.5612(3) 0.4709(4) 0.0455(18) Uani 1 1 d . . . . .
H3A H 0.198057 0.585365 0.446251 0.055 Uiso 1 1 d R U . . .
C4 C 0.1670(7) 0.5200(3) 0.4748(4) 0.053(2) Uani 1 1 d . . . . .
H4A H 0.096406 0.516441 0.452746 0.064 Uiso 1 1 calc R U . . .
C5 C 0.2129(7) 0.4841(3) 0.5124(5) 0.062(2) Uani 1 1 d . . . . .
H5A H 0.173273 0.456215 0.516407 0.075 Uiso 1 1 calc R U . . .
C6 C 0.3171(7) 0.4909(3) 0.5430(4) 0.052(2) Uani 1 1 d . . . . .
H6A H 0.349140 0.467297 0.568186 0.063 Uiso 1 1 calc R U . . .
C7 C 0.3761(6) 0.5322(2) 0.5374(4) 0.0430(17) Uani 1 1 d . . . . .
C8 C 0.4909(6) 0.5418(2) 0.5685(3) 0.0414(16) Uani 1 1 d . . . . .
C9 C 0.5540(7) 0.5088(3) 0.6025(4) 0.0509(19) Uani 1 1 d . . . . .
H9A H 0.524498 0.478792 0.607018 0.061 Uiso 1 1 calc R U . . .
C10 C 0.6599(8) 0.5196(3) 0.6298(4) 0.062(2) Uani 1 1 d . . . . .
H10A H 0.702678 0.497450 0.653042 0.075 Uiso 1 1 calc R U . . .
C11 C 0.7015(7) 0.5650(3) 0.6217(4) 0.058(2) Uani 1 1 d . . . . .
H11A H 0.773278 0.573485 0.639308 0.070 Uiso 1 1 calc R U . . .
C12 C 0.6354(6) 0.5968(3) 0.5876(4) 0.0484(18) Uani 1 1 d . . . . .
H12A H 0.663987 0.626863 0.582667 0.058 Uiso 1 1 calc R U . . .
C13 C 0.3479(6) 0.6470(3) 0.6322(3) 0.0427(17) Uani 1 1 d . . . . .
H13A H 0.406596 0.626613 0.645842 0.051 Uiso 1 1 calc R U . . .
C14 C 0.2877(7) 0.6681(3) 0.6734(4) 0.0498(19) Uani 1 1 d . . . . .
H14A H 0.304798 0.661844 0.713741 0.060 Uiso 1 1 calc R U . . .
C15 C 0.2006(7) 0.6990(3) 0.6528(4) 0.052(2) Uani 1 1 d . . . . .
H15A H 0.160117 0.714656 0.679392 0.062 Uiso 1 1 calc R U . . .
C16 C 0.1751(6) 0.7060(2) 0.5922(3) 0.0411(16) Uani 1 1 d . . . . .
H16A H 0.115783 0.725730 0.577671 0.049 Uiso 1 1 calc R U . . .
C17 C 0.2390(5) 0.6831(2) 0.5531(3) 0.0358(15) Uani 1 1 d . . . . .
C18 C 0.2185(5) 0.6882(2) 0.4888(3) 0.0340(14) Uani 1 1 d . . . . .
C19 C 0.1236(6) 0.7096(3) 0.4589(4) 0.0455(18) Uani 1 1 d . . . . .
H19A H 0.069721 0.722938 0.480327 0.055 Uiso 1 1 calc R U . . .
C20 C 0.1084(7) 0.7113(3) 0.3973(4) 0.054(2) Uani 1 1 d . . . . .
H20A H 0.045409 0.725961 0.376926 0.064 Uiso 1 1 calc R U . . .
C21 C 0.1887(7) 0.6908(3) 0.3674(4) 0.055(2) Uani 1 1 d . . . . .
H21A H 0.179136 0.690358 0.326041 0.066 Uiso 1 1 calc R U . . .
C22 C 0.2832(7) 0.6708(3) 0.3979(3) 0.0487(18) Uani 1 1 d . . . . .
H22A H 0.338551 0.658271 0.376761 0.058 Uiso 1 1 calc R U . . .
C23 C 0.6610(6) 0.8290(2) 0.6096(3) 0.0399(16) Uani 1 1 d . . . . .
C24 C 0.6330(6) 0.8498(3) 0.6627(4) 0.0465(18) Uani 1 1 d . . . . .
H24A H 0.663873 0.837708 0.699285 0.056 Uiso 1 1 d R U . . .
C25 C 0.5598(7) 0.8882(3) 0.6607(4) 0.050(2) Uani 1 1 d . . . . .
H25A H 0.542596 0.901538 0.695936 0.060 Uiso 1 1 d R U . . .
C26 C 0.5118(7) 0.9077(3) 0.6061(4) 0.0497(19) Uani 1 1 d . . . . .
H26A H 0.461729 0.932955 0.605092 0.060 Uiso 1 1 calc R U . . .
C27 C 0.5402(6) 0.8887(2) 0.5553(4) 0.0447(18) Uani 1 1 d . . . . .
H27A H 0.510023 0.901939 0.519331 0.054 Uiso 1 1 calc R U . . .
C28 C 0.6138(5) 0.8496(2) 0.5543(3) 0.0364(15) Uani 1 1 d . . . . .
C29 C 0.6416(5) 0.8331(2) 0.4973(3) 0.0348(14) Uani 1 1 d . . . . .
H29A H 0.612375 0.849995 0.463699 0.042 Uiso 1 1 calc R U . . .
C30 C 0.7354(6) 0.7840(2) 0.4307(3) 0.0403(16) Uani 1 1 d . . . . .
H30A H 0.814966 0.792699 0.430337 0.048 Uiso 1 1 calc R U . . .
C31 C 0.6684(6) 0.8083(3) 0.3783(3) 0.0434(17) Uani 1 1 d . . . . .
H31A H 0.682273 0.842049 0.380436 0.052 Uiso 1 1 calc R U . . .
H31B H 0.588169 0.803029 0.379170 0.052 Uiso 1 1 calc R U . . .
C32 C 0.7047(8) 0.7884(4) 0.3200(4) 0.064(2) Uani 1 1 d . . . . .
H32A H 0.657399 0.802241 0.286620 0.077 Uiso 1 1 calc R U . . .
H32B H 0.782226 0.797837 0.317147 0.077 Uiso 1 1 calc R U . . .
C33 C 0.6967(8) 0.7361(4) 0.3156(4) 0.066(3) Uani 1 1 d . . . . .
H33A H 0.723743 0.725892 0.279033 0.079 Uiso 1 1 calc R U . . .
H33B H 0.618014 0.726748 0.314100 0.079 Uiso 1 1 calc R U . . .
C34 C 0.7662(7) 0.7113(3) 0.3687(4) 0.053(2) Uani 1 1 d . . . . .
H34A H 0.846257 0.717270 0.367848 0.063 Uiso 1 1 calc R U . . .
H34B H 0.753761 0.677518 0.366259 0.063 Uiso 1 1 calc R U . . .
C35 C 0.7285(6) 0.7308(3) 0.4269(3) 0.0444(17) Uani 1 1 d . . . . .
H35A H 0.648546 0.722407 0.426440 0.053 Uiso 1 1 calc R U . . .
C36 C 0.8515(6) 0.6738(2) 0.4851(4) 0.0423(17) Uani 1 1 d . . . . .
H36A H 0.861023 0.659092 0.449387 0.051 Uiso 1 1 calc R U . . .
C37 C 0.9075(6) 0.6532(2) 0.5399(4) 0.0442(18) Uani 1 1 d . . . . .
C38 C 0.9826(6) 0.6143(3) 0.5344(4) 0.050(2) Uani 1 1 d . . . . .
H38A H 0.996379 0.604464 0.496780 0.060 Uiso 1 1 calc R U . . .
C39 C 1.0348(7) 0.5912(3) 0.5840(5) 0.058(2) Uani 1 1 d . . . . .
H39A H 1.083301 0.566028 0.580026 0.069 Uiso 1 1 calc R U . . .
C40 C 1.0137(7) 0.6063(3) 0.6398(5) 0.064(3) Uani 1 1 d . . . . .
H40A H 1.047984 0.590652 0.673310 0.076 Uiso 1 1 calc R U . . .
C41 C 0.9428(6) 0.6439(3) 0.6467(4) 0.0503(19) Uani 1 1 d . . . . .
H41A H 0.931315 0.653127 0.684887 0.060 Uiso 1 1 calc R U . . .
C42 C 0.8876(6) 0.6687(2) 0.5980(4) 0.0426(17) Uani 1 1 d . . . . .
C43 C 0.9916(6) 0.8142(2) 0.5343(3) 0.0364(15) Uani 1 1 d . . . . .
C44 C 0.9790(6) 0.8808(2) 0.4435(4) 0.0384(16) Uani 1 1 d . . . . .
C45 C 1.2682(6) 0.9408(2) 0.4874(4) 0.0435(17) Uani 1 1 d . . . . .
H45A H 1.292412 0.916386 0.464506 0.052 Uiso 1 1 calc R U . . .
C46 C 1.3302(6) 0.9818(3) 0.4931(4) 0.052(2) Uani 1 1 d . . . . .
H46A H 1.395041 0.984815 0.474306 0.062 Uiso 1 1 calc R U . . .
C47 C 1.2956(7) 1.0187(3) 0.5271(4) 0.059(2) Uani 1 1 d . . . . .
H47A H 1.337193 1.046524 0.531785 0.071 Uiso 1 1 calc R U . . .
C48 C 1.1982(6) 1.0131(2) 0.5535(4) 0.0477(18) Uani 1 1 d . . . . .
H48A H 1.172607 1.037340 0.576083 0.057 Uiso 1 1 calc R U . . .
C49 C 1.1383(6) 0.9710(2) 0.5463(3) 0.0410(16) Uani 1 1 d . . . . .
C50 C 1.0319(6) 0.9619(2) 0.5719(3) 0.0379(15) Uani 1 1 d . . . . .
C51 C 0.9755(6) 0.9960(3) 0.6012(4) 0.0474(18) Uani 1 1 d . . . . .
H51A H 1.005930 1.026169 0.606570 0.057 Uiso 1 1 calc R U . . .
C52 C 0.8751(7) 0.9855(3) 0.6222(4) 0.052(2) Uani 1 1 d . . . . .
H52A H 0.836267 1.008289 0.641199 0.063 Uiso 1 1 calc R U . . .
C53 C 0.8328(7) 0.9400(3) 0.6145(4) 0.052(2) Uani 1 1 d . . . . .
H53A H 0.765240 0.931760 0.628607 0.063 Uiso 1 1 calc R U . . .
C54 C 0.8921(6) 0.9072(3) 0.5858(3) 0.0431(17) Uani 1 1 d . . . . .
H54A H 0.863494 0.876710 0.581090 0.052 Uiso 1 1 calc R U . . .
C55 C 1.1966(7) 0.8641(3) 0.6485(4) 0.055(2) Uani 1 1 d . . . . .
H55A H 1.141445 0.885258 0.657334 0.066 Uiso 1 1 calc R U . . .
C56 C 1.2719(8) 0.8461(4) 0.6954(4) 0.071(3) Uani 1 1 d . . . . .
H56A H 1.267576 0.855374 0.734396 0.085 Uiso 1 1 calc R U . . .
C57 C 1.3532(8) 0.8138(4) 0.6819(6) 0.079(4) Uani 1 1 d . . . . .
H57A H 1.402870 0.800372 0.712078 0.094 Uiso 1 1 calc R U . . .
C58 C 1.3595(7) 0.8019(3) 0.6228(5) 0.065(3) Uani 1 1 d . . . . .
H58A H 1.414509 0.780875 0.613185 0.078 Uiso 1 1 calc R U . . .
C59 C 1.2829(6) 0.8215(2) 0.5781(4) 0.050(2) Uani 1 1 d . . . . .
C60 C 1.2836(6) 0.8129(2) 0.5147(4) 0.0462(19) Uani 1 1 d . . . . .
C61 C 1.3705(7) 0.7876(3) 0.4920(6) 0.064(3) Uani 1 1 d . . . . .
H61A H 1.429250 0.774729 0.517801 0.077 Uiso 1 1 calc R U . . .
C62 C 1.3685(8) 0.7820(3) 0.4318(6) 0.077(4) Uani 1 1 d . . . . .
H62A H 1.424599 0.764593 0.416604 0.092 Uiso 1 1 calc R U . . .
C63 C 1.2832(9) 0.8024(3) 0.3942(5) 0.072(3) Uani 1 1 d . . . . .
H63A H 1.282425 0.800270 0.353242 0.086 Uiso 1 1 calc R U . . .
C64 C 1.1972(7) 0.8264(3) 0.4190(4) 0.053(2) Uani 1 1 d . . . . .
H64A H 1.137263 0.839024 0.393817 0.064 Uiso 1 1 calc R U . . .
N1 N 0.5861(5) 0.7179(2) 0.5423(3) 0.0399(13) Uani 1 1 d . . . . .
N2 N 0.5620(6) 0.6124(2) 0.3986(3) 0.0566(18) Uani 1 1 d . . . . .
N3 N 0.3311(5) 0.56759(19) 0.5014(3) 0.0398(14) Uani 1 1 d . . . . .
N4 N 0.5310(5) 0.58644(19) 0.5609(3) 0.0395(13) Uani 1 1 d . . . . .
N5 N 0.3261(4) 0.65436(19) 0.5732(3) 0.0348(12) Uani 1 1 d . . . . .
N6 N 0.2984(5) 0.66866(19) 0.4585(3) 0.0365(13) Uani 1 1 d . . . . .
N7 N 0.7040(5) 0.79668(18) 0.4895(2) 0.0333(12) Uani 1 1 d . . . . .
N8 N 0.7891(4) 0.71140(19) 0.4835(3) 0.0360(13) Uani 1 1 d . . . . .
N9 N 0.9367(5) 0.78248(19) 0.5459(3) 0.0370(13) Uani 1 1 d . . . . .
N10 N 0.9205(6) 0.8845(2) 0.3994(3) 0.0521(16) Uani 1 1 d . . . . .
N11 N 1.1742(5) 0.93464(19) 0.5135(3) 0.0365(13) Uani 1 1 d . . . . .
N12 N 0.9888(5) 0.91735(19) 0.5643(3) 0.0373(13) Uani 1 1 d . . . . .
N13 N 1.2002(5) 0.8523(2) 0.5918(3) 0.0437(15) Uani 1 1 d . . . . .
N14 N 1.1987(5) 0.83168(19) 0.4790(3) 0.0427(15) Uani 1 1 d . . . . .
O1 O 0.7303(4) 0.79283(16) 0.6137(2) 0.0381(11) Uani 1 1 d . . . . .
O2 O 0.8201(4) 0.70381(16) 0.6071(2) 0.0404(11) Uani 1 1 d . . . . .
P1 P 0.438(2) 0.9374(9) 0.3549(12) 0.138(6) Uani 0.163(9) 1 d D U P A 1
F1 F 0.515(3) 0.9804(11) 0.3780(19) 0.171(15) Uani 0.163(9) 1 d D U P A 1
F2 F 0.340(3) 0.9580(17) 0.3883(19) 0.166(12) Uani 0.163(9) 1 d D U P A 1
F3 F 0.537(3) 0.9176(17) 0.3209(18) 0.174(13) Uani 0.163(9) 1 d D U P A 1
F4 F 0.360(4) 0.8949(12) 0.330(2) 0.140(10) Uani 0.163(9) 1 d D U P A 1
F5 F 0.486(3) 0.9083(11) 0.4117(13) 0.032(6) Uani 0.163(9) 1 d D U P A 1
F6 F 0.391(3) 0.9669(12) 0.2978(14) 0.125(10) Uani 0.163(9) 1 d D U P A 1
P1A P 0.4338(4) 0.92529(15) 0.32946(19) 0.0893(14) Uani 0.837(9) 1 d D U P A 2
F1A F 0.5582(8) 0.9283(5) 0.3116(7) 0.217(7) Uani 0.837(9) 1 d D U P A 2
F2A F 0.4378(10) 0.9790(3) 0.3483(5) 0.141(4) Uani 0.837(9) 1 d D U P A 2
F3A F 0.4272(10) 0.8717(2) 0.3112(5) 0.137(4) Uani 0.837(9) 1 d D U P A 2
F4A F 0.3095(7) 0.9219(4) 0.3468(5) 0.127(4) Uani 0.837(9) 1 d D U P A 2
F5A F 0.4836(11) 0.9106(4) 0.3960(4) 0.111(4) Uani 0.837(9) 1 d D U P A 2
F6A F 0.3845(8) 0.9391(3) 0.2641(3) 0.118(3) Uani 0.837(9) 1 d D U P A 2
P2 P 0.9584(6) 0.5698(2) 0.3296(3) 0.141(3) Uani 0.761(5) 1 d D U P B 1
F7 F 0.9849(10) 0.5929(3) 0.3928(3) 0.121(4) Uani 0.761(5) 1 d D U P B 1
F8 F 0.9502(15) 0.5199(4) 0.3585(6) 0.236(8) Uani 0.761(5) 1 d D U P B 1
F9 F 0.8340(9) 0.5817(5) 0.3415(6) 0.189(6) Uani 0.761(5) 1 d D U P B 1
F10 F 0.9111(12) 0.5482(5) 0.2677(5) 0.191(6) Uani 0.761(5) 1 d D U P B 1
F11 F 0.9684(16) 0.6210(4) 0.3029(7) 0.221(8) Uani 0.761(5) 1 d D U P B 1
F12 F 1.0823(9) 0.5561(7) 0.3171(7) 0.243(9) Uani 0.761(5) 1 d D U P B 1
N18 N 0.598(2) 0.6018(9) 0.2811(10) 0.090(8) Uani 0.397(15) 1 d . U P C 1
H18A H 0.655870 0.612747 0.306516 0.108 Uiso 0.397(15) 1 d R U P C 1
H18B H 0.625270 0.577257 0.261996 0.108 Uiso 0.397(15) 1 d R U P C 1
H18C H 0.582110 0.624437 0.253566 0.108 Uiso 0.397(15) 1 d R U P C 1
H18D H 0.548240 0.589437 0.303736 0.134 Uiso 0.397(15) 1 d R U P C 1
N17 N 0.7983(15) 0.9136(5) 0.2915(6) 0.097(6) Uani 0.603(15) 1 d . U P C 2
H17A H 0.723775 0.917659 0.280641 0.116 Uiso 0.603(15) 1 d R U P C 2
H17B H 0.816865 0.884319 0.280651 0.116 Uiso 0.603(15) 1 d R U P C 2
H17C H 0.837485 0.934939 0.272951 0.116 Uiso 0.603(15) 1 d R U P C 2
H17D H 0.813345 0.916549 0.331211 0.116 Uiso 0.603(15) 1 d R U P C 2
P2A P 0.715(3) 0.5443(11) 0.2823(13) 0.314(14) Uani 0.239(5) 1 d D U P B 2
F7A F 0.754(5) 0.553(2) 0.3509(16) 0.296(16) Uani 0.239(5) 1 d D U P B 2
F8A F 0.664(4) 0.4947(12) 0.297(2) 0.30(2) Uani 0.239(5) 1 d D U P B 2
F9A F 0.600(3) 0.5701(15) 0.2892(17) 0.170(13) Uani 0.239(5) 1 d D U P B 2
F10A F 0.674(4) 0.5363(19) 0.2141(13) 0.33(2) Uani 0.239(5) 1 d D U P B 2
F11A F 0.769(4) 0.5931(15) 0.267(3) 0.36(3) Uani 0.239(5) 1 d D U P B 2
F12A F 0.832(3) 0.5208(19) 0.272(3) 0.243(16) Uani 0.239(5) 1 d D U P B 2
O3 O 0.4871(8) 0.7408(3) 0.7770(4) 0.107(3) Uani 1 1 d D U . . .
C65 C 0.6014(18) 0.6262(5) 0.7572(8) 0.193(9) Uani 1 1 d D U . . .
H65A H 0.650653 0.615215 0.729621 0.289 Uiso 1 1 calc R U . . .
H65B H 0.636018 0.620646 0.797074 0.289 Uiso 1 1 calc R U . . .
H65C H 0.530736 0.609534 0.750685 0.289 Uiso 1 1 calc R U . . .
C66 C 0.6270(11) 0.6993(5) 0.7005(6) 0.124(5) Uani 1 1 d D U . . .
H66A H 0.672350 0.677248 0.681599 0.185 Uiso 1 1 calc R U . . .
H66B H 0.566395 0.710447 0.672121 0.185 Uiso 1 1 calc R U . . .
H66C H 0.673014 0.725470 0.715493 0.185 Uiso 1 1 calc R U . . .
C67 C 0.5110(10) 0.7009(5) 0.7839(5) 0.099(4) Uani 1 1 d D U . . .
H67A H 0.482161 0.684555 0.814293 0.118 Uiso 1 1 calc R U . . .
C68 C 0.5908(16) 0.2712(7) 0.7541(8) 0.141(6) Uani 1 1 d D U . . .
C69 C 0.5403(12) 0.2993(6) 0.7999(6) 0.133(6) Uani 1 1 d D U . . .
H69A H 0.573846 0.330167 0.801541 0.199 Uiso 1 1 d R U . . .
H69B H 0.460326 0.301957 0.788331 0.199 Uiso 1 1 d R U . . .
H69C H 0.553995 0.284707 0.838231 0.199 Uiso 1 1 d R U . . .
N15 N 0.5811(9) 0.6765(4) 0.7485(5) 0.117(4) Uani 1 1 d D U . . .
N16 N 0.6099(19) 0.2399(8) 0.7243(9) 0.235(9) Uani 1 1 d D U . . .

loop_
_atom_site_aniso_label
_atom_site_aniso_U_11
_atom_site_aniso_U_22
_atom_site_aniso_U_33
_atom_site_aniso_U_23
_atom_site_aniso_U_13
_atom_site_aniso_U_12
RU1 0.0313(3) 0.0232(3) 0.0465(3) -0.0014(2) 0.0061(2) 0.0012(2)
RU2 0.0261(3) 0.0224(3) 0.0519(4) 0.0028(2) 0.0048(2) 0.0004(2)
MN1 0.0305(5) 0.0241(5) 0.0458(6) 0.0001(4) 0.0064(4) -0.0002(4)
C1 0.030(3) 0.024(3) 0.045(4) -0.002(3) 0.009(3) 0.004(3)
C2 0.044(4) 0.029(4) 0.061(5) -0.005(3) 0.011(4) 0.005(3)
C3 0.041(4) 0.031(4) 0.063(5) -0.005(3) 0.000(4) 0.001(3)
C4 0.042(4) 0.038(4) 0.079(6) -0.009(4) 0.003(4) -0.005(3)
C5 0.052(5) 0.032(4) 0.104(7) -0.001(4) 0.013(5) -0.014(4)
C6 0.049(5) 0.024(4) 0.085(6) 0.004(4) 0.012(4) -0.004(3)
C7 0.042(4) 0.027(4) 0.061(5) 0.000(3) 0.012(3) 0.005(3)
C8 0.043(4) 0.032(4) 0.051(4) -0.004(3) 0.014(3) 0.002(3)
C9 0.052(5) 0.028(4) 0.072(5) 0.007(3) 0.003(4) 0.004(3)
C10 0.056(5) 0.043(5) 0.087(7) 0.016(4) 0.000(5) 0.008(4)
C11 0.037(4) 0.044(5) 0.090(7) 0.005(4) -0.008(4) 0.001(3)
C12 0.038(4) 0.040(4) 0.066(5) 0.002(4) -0.001(4) 0.004(3)
C13 0.035(4) 0.047(4) 0.046(4) -0.002(3) 0.004(3) 0.000(3)
C14 0.047(4) 0.060(5) 0.043(4) -0.003(4) 0.008(3) -0.003(4)
C15 0.051(5) 0.049(5) 0.060(5) -0.007(4) 0.022(4) -0.005(4)
C16 0.034(4) 0.028(4) 0.062(5) -0.003(3) 0.009(3) 0.000(3)
C17 0.030(3) 0.023(3) 0.055(4) 0.001(3) 0.004(3) -0.003(3)
C18 0.031(3) 0.021(3) 0.051(4) -0.002(3) 0.006(3) -0.006(3)
C19 0.035(4) 0.038(4) 0.065(5) 0.005(3) 0.011(3) -0.005(3)
C20 0.038(4) 0.053(5) 0.066(5) 0.011(4) -0.013(4) -0.007(4)
C21 0.059(5) 0.055(5) 0.049(5) 0.002(4) -0.002(4) -0.003(4)
C22 0.049(5) 0.048(5) 0.046(4) -0.010(3) -0.003(3) 0.005(4)
C23 0.039(4) 0.030(4) 0.052(4) -0.007(3) 0.009(3) -0.009(3)
C24 0.046(4) 0.044(4) 0.049(4) -0.010(3) 0.007(3) -0.008(3)
C25 0.050(5) 0.040(4) 0.064(5) -0.014(4) 0.022(4) -0.006(3)
C26 0.049(5) 0.031(4) 0.073(6) -0.007(4) 0.022(4) 0.000(3)
C27 0.035(4) 0.032(4) 0.070(5) 0.003(3) 0.017(3) 0.001(3)
C28 0.026(3) 0.027(3) 0.057(4) -0.006(3) 0.010(3) -0.004(3)
C29 0.031(3) 0.026(3) 0.048(4) 0.004(3) 0.005(3) -0.002(3)
C30 0.042(4) 0.036(4) 0.044(4) -0.002(3) 0.011(3) -0.006(3)
C31 0.041(4) 0.051(4) 0.039(4) 0.006(3) 0.009(3) 0.002(3)
C32 0.062(6) 0.094(7) 0.038(4) 0.009(4) 0.007(4) 0.010(5)
C33 0.071(6) 0.082(7) 0.043(5) -0.017(4) 0.004(4) 0.013(5)
C34 0.048(5) 0.055(5) 0.056(5) -0.019(4) 0.011(4) 0.008(4)
C35 0.028(4) 0.059(5) 0.047(4) -0.012(4) 0.009(3) -0.001(3)
C36 0.030(4) 0.029(4) 0.070(5) -0.011(3) 0.017(3) -0.006(3)
C37 0.026(3) 0.020(3) 0.086(6) 0.001(3) 0.006(3) -0.004(3)
C38 0.032(4) 0.039(4) 0.083(6) -0.006(4) 0.015(4) -0.001(3)
C39 0.035(4) 0.034(4) 0.104(7) 0.010(4) 0.008(4) 0.001(3)
C40 0.041(5) 0.052(5) 0.096(7) 0.027(5) 0.000(5) 0.003(4)
C41 0.037(4) 0.042(4) 0.071(5) 0.008(4) 0.003(4) -0.003(3)
C42 0.029(4) 0.024(3) 0.075(5) 0.007(3) 0.010(3) -0.003(3)
C43 0.033(4) 0.030(4) 0.045(4) -0.001(3) -0.001(3) 0.006(3)
C44 0.035(4) 0.024(3) 0.058(5) 0.003(3) 0.011(3) 0.005(3)
C45 0.033(4) 0.027(3) 0.072(5) 0.004(3) 0.012(3) 0.002(3)
C46 0.032(4) 0.030(4) 0.097(6) 0.006(4) 0.020(4) -0.005(3)
C47 0.053(5) 0.033(4) 0.093(7) 0.006(4) 0.015(5) -0.009(4)
C48 0.045(4) 0.026(4) 0.072(5) -0.005(3) 0.008(4) -0.005(3)
C49 0.032(4) 0.032(4) 0.059(5) 0.008(3) 0.005(3) 0.004(3)
C50 0.037(4) 0.024(3) 0.052(4) 0.004(3) 0.005(3) 0.001(3)
C51 0.045(4) 0.032(4) 0.066(5) 0.000(3) 0.011(4) 0.003(3)
C52 0.049(5) 0.043(4) 0.066(5) -0.007(4) 0.014(4) 0.006(4)
C53 0.038(4) 0.043(4) 0.077(6) 0.002(4) 0.016(4) 0.001(3)
C54 0.032(4) 0.033(4) 0.065(5) 0.000(3) 0.010(3) -0.004(3)
C55 0.046(5) 0.054(5) 0.062(5) 0.020(4) -0.006(4) -0.016(4)
C56 0.066(6) 0.077(7) 0.065(6) 0.032(5) -0.018(5) -0.028(5)
C57 0.045(5) 0.060(6) 0.122(10) 0.054(6) -0.025(5) -0.020(4)
C58 0.044(5) 0.042(5) 0.103(8) 0.029(5) -0.018(5) -0.006(4)
C59 0.025(3) 0.025(4) 0.097(7) 0.020(4) -0.003(4) -0.005(3)
C60 0.027(4) 0.019(3) 0.092(6) 0.004(3) 0.009(4) 0.000(3)
C61 0.030(4) 0.022(4) 0.143(10) -0.007(5) 0.018(5) -0.004(3)
C62 0.040(5) 0.036(5) 0.162(12) -0.021(6) 0.049(6) -0.002(4)
C63 0.069(6) 0.041(5) 0.115(8) -0.018(5) 0.054(6) -0.013(5)
C64 0.057(5) 0.036(4) 0.071(6) -0.005(4) 0.024(4) -0.004(4)
N1 0.033(3) 0.035(3) 0.052(4) 0.002(3) 0.005(3) 0.002(3)
N2 0.066(5) 0.039(4) 0.069(5) 0.005(3) 0.026(4) 0.003(3)
N3 0.038(3) 0.026(3) 0.058(4) -0.010(3) 0.014(3) 0.003(2)
N4 0.036(3) 0.028(3) 0.056(4) 0.001(3) 0.007(3) -0.001(2)
N5 0.028(3) 0.031(3) 0.044(3) -0.002(2) 0.001(2) -0.005(2)
N6 0.037(3) 0.026(3) 0.046(3) -0.006(2) 0.005(3) -0.003(2)
N7 0.032(3) 0.025(3) 0.044(3) -0.001(2) 0.009(2) -0.006(2)
N8 0.025(3) 0.031(3) 0.052(4) -0.002(2) 0.005(2) 0.001(2)
N9 0.030(3) 0.027(3) 0.055(4) 0.004(2) 0.012(3) -0.005(2)
N10 0.051(4) 0.037(4) 0.065(5) 0.001(3) -0.005(4) 0.006(3)
N11 0.030(3) 0.024(3) 0.056(4) 0.005(2) 0.005(3) 0.003(2)
N12 0.034(3) 0.026(3) 0.051(3) 0.002(2) 0.001(3) 0.000(2)
N13 0.030(3) 0.033(3) 0.066(4) 0.011(3) -0.002(3) -0.010(2)
N14 0.028(3) 0.023(3) 0.079(5) -0.003(3) 0.014(3) -0.004(2)
O1 0.036(3) 0.029(2) 0.049(3) -0.001(2) 0.005(2) 0.000(2)
O2 0.039(3) 0.030(3) 0.052(3) 0.005(2) 0.005(2) 0.002(2)
P1 0.134(11) 0.120(12) 0.161(12) -0.018(11) 0.026(11) -0.006(11)
F1 0.18(3) 0.13(3) 0.19(3) -0.03(3) 0.01(3) -0.02(3)
F2 0.16(2) 0.15(2) 0.19(2) -0.03(2) 0.03(2) -0.02(2)
F3 0.15(2) 0.17(2) 0.21(2) 0.00(2) 0.06(2) -0.01(2)
F4 0.125(19) 0.117(19) 0.18(2) -0.035(19) 0.045(19) 0.005(18)
F5 0.032(6) 0.032(6) 0.031(6) 0.001(2) 0.003(2) 0.000(2)
F6 0.144(19) 0.092(18) 0.135(19) -0.058(17) 0.004(18) -0.034(17)
P1A 0.082(3) 0.093(3) 0.097(3) -0.034(2) 0.026(2) -0.020(2)
F1A 0.165(12) 0.236(15) 0.268(16) 0.028(13) 0.097(11) -0.047(11)
F2A 0.164(10) 0.089(6) 0.169(10) -0.046(6) 0.019(8) -0.037(6)
F3A 0.175(10) 0.084(6) 0.158(9) -0.027(6) 0.048(8) 0.004(6)
F4A 0.098(7) 0.130(8) 0.157(9) -0.025(7) 0.036(6) 0.021(6)
F5A 0.112(7) 0.118(7) 0.102(8) 0.039(7) 0.002(7) 0.022(5)
F6A 0.143(8) 0.119(8) 0.088(6) 0.011(5) -0.001(6) 0.013(6)
P2 0.142(5) 0.161(6) 0.119(5) 0.064(4) 0.010(4) 0.029(4)
F7 0.218(12) 0.084(6) 0.060(5) -0.013(4) 0.017(6) 0.013(7)
F8 0.31(2) 0.164(13) 0.224(17) 0.052(12) -0.032(16) 0.007(14)
F9 0.208(13) 0.182(13) 0.195(13) 0.006(11) 0.096(12) -0.020(11)
F10 0.224(17) 0.180(14) 0.174(13) -0.003(11) 0.036(13) -0.005(12)
F11 0.30(2) 0.148(13) 0.195(15) 0.022(11) -0.041(14) -0.017(13)
F12 0.157(13) 0.38(2) 0.210(15) 0.063(15) 0.071(11) 0.144(14)
N18 0.145(16) 0.087(14) 0.047(10) -0.007(10) 0.053(11) -0.026(13)
N17 0.144(13) 0.091(10) 0.044(7) -0.007(7) -0.028(8) -0.023(9)
P2A 0.36(3) 0.30(3) 0.27(2) 0.03(2) 0.03(2) -0.02(2)
F7A 0.296(16) 0.296(16) 0.296(16) 0.000(2) 0.036(3) 0.000(2)
F8A 0.38(4) 0.37(5) 0.18(3) 0.00(4) 0.10(4) 0.03(4)
F9A 0.23(3) 0.15(3) 0.15(2) -0.01(2) 0.14(2) 0.04(2)
F10A 0.40(5) 0.31(4) 0.26(4) 0.02(4) -0.04(4) -0.05(4)
F11A 0.41(5) 0.33(5) 0.34(4) 0.06(4) -0.02(4) -0.05(4)
F12A 0.25(3) 0.22(3) 0.26(3) 0.04(3) 0.03(3) 0.00(3)
O3 0.143(7) 0.068(5) 0.097(6) 0.003(4) -0.036(5) 0.008(5)
C65 0.22(2) 0.172(18) 0.168(17) 0.001(14) -0.043(15) 0.108(15)
C66 0.097(9) 0.177(12) 0.099(9) 0.024(9) 0.021(7) -0.044(9)
C67 0.090(8) 0.130(10) 0.073(7) -0.012(7) -0.002(6) 0.026(7)
C68 0.129(9) 0.167(10) 0.121(9) -0.016(8) -0.006(7) 0.028(8)
C69 0.094(9) 0.180(13) 0.112(10) -0.018(9) -0.040(8) 0.019(9)
N15 0.104(6) 0.153(8) 0.092(6) -0.008(6) 0.009(5) 0.021(6)
N16 0.199(14) 0.287(17) 0.205(15) -0.040(13) -0.034(12) 0.073(13)

loop_
_atom_type_symbol
_atom_type_description
_atom_type_scat_dispersion_real
_atom_type_scat_dispersion_imag
_atom_type_scat_source
C C 0.0033 0.0016 'International Tables Vol C Tables 4.2.6.8 and 6.1.1.4'
H H 0.0000 0.0000 'International Tables Vol C Tables 4.2.6.8 and 6.1.1.4'
N N 0.0061 0.0033 'International Tables Vol C Tables 4.2.6.8 and 6.1.1.4'
O O 0.0106 0.0060 'International Tables Vol C Tables 4.2.6.8 and 6.1.1.4'
F F 0.0171 0.0103 'International Tables Vol C Tables 4.2.6.8 and 6.1.1.4'
P P 0.1023 0.0942 'International Tables Vol C Tables 4.2.6.8 and 6.1.1.4'
Mn Mn 0.3368 0.7283 'International Tables Vol C Tables 4.2.6.8 and 6.1.1.4'
Ru Ru -1.2594 0.8363 'International Tables Vol C Tables 4.2.6.8 and 6.1.1.4'

loop_
_geom_angle_atom_site_label_1
_geom_angle_atom_site_label_2
_geom_angle_atom_site_label_3
_geom_angle
C1 RU1 C2 88.5(3)
C1 RU1 N4 93.2(2)
C2 RU1 N4 90.6(3)
C1 RU1 N6 95.4(2)
C2 RU1 N6 94.5(3)
N4 RU1 N6 170.1(2)
C1 RU1 N5 88.1(2)
C2 RU1 N5 171.0(3)
N4 RU1 N5 97.9(2)
N6 RU1 N5 77.5(2)
C1 RU1 N3 170.3(3)
C2 RU1 N3 96.1(3)
N4 RU1 N3 78.3(2)
N6 RU1 N3 92.8(2)
N5 RU1 N3 88.5(2)
C43 RU2 C44 88.0(3)
C43 RU2 N14 92.9(2)
C44 RU2 N14 94.3(3)
C43 RU2 N12 94.9(2)
C44 RU2 N12 91.0(2)
N14 RU2 N12 170.8(2)
C43 RU2 N13 89.3(2)
C44 RU2 N13 172.0(3)
N14 RU2 N13 78.3(3)
N12 RU2 N13 96.8(2)
C43 RU2 N11 172.4(3)
C44 RU2 N11 95.6(2)
N14 RU2 N11 93.5(2)
N12 RU2 N11 78.4(2)
N13 RU2 N11 88.0(2)
O2 MN1 O1 93.0(2)
O2 MN1 N8 92.1(2)
O1 MN1 N8 174.8(2)
O2 MN1 N7 175.0(2)
O1 MN1 N7 91.9(2)
N8 MN1 N7 82.9(2)
O2 MN1 N1 92.2(2)
O1 MN1 N1 94.0(2)
N8 MN1 N1 85.7(2)
N7 MN1 N1 87.7(2)
O2 MN1 N9 93.1(2)
O1 MN1 N9 93.7(2)
N8 MN1 N9 86.1(2)
N7 MN1 N9 86.3(2)
N1 MN1 N9 170.4(2)
N1 C1 RU1 175.9(6)
N2 C2 RU1 178.0(7)
N3 C3 C4 122.5(7)
N3 C3 H3A 118.8
C4 C3 H3A 118.7
C3 C4 C5 118.7(8)
C3 C4 H4A 120.7
C5 C4 H4A 120.7
C6 C5 C4 118.3(7)
C6 C5 H5A 120.9
C4 C5 H5A 120.9
C5 C6 C7 121.1(8)
C5 C6 H6A 119.5
C7 C6 H6A 119.5
N3 C7 C6 120.9(7)
N3 C7 C8 114.9(6)
C6 C7 C8 124.1(7)
N4 C8 C9 121.6(7)
N4 C8 C7 115.1(6)
C9 C8 C7 123.3(7)
C10 C9 C8 120.7(7)
C10 C9 H9A 119.6
C8 C9 H9A 119.6
C9 C10 C11 117.9(8)
C9 C10 H10A 121.1
C11 C10 H10A 121.1
C12 C11 C10 119.3(8)
C12 C11 H11A 120.3
C10 C11 H11A 120.3
N4 C12 C11 123.0(7)
N4 C12 H12A 118.5
C11 C12 H12A 118.5
N5 C13 C14 123.4(7)
N5 C13 H13A 118.3
C14 C13 H13A 118.3
C13 C14 C15 118.1(8)
C13 C14 H14A 120.9
C15 C14 H14A 120.9
C16 C15 C14 119.2(7)
C16 C15 H15A 120.4
C14 C15 H15A 120.4
C15 C16 C17 119.5(7)
C15 C16 H16A 120.2
C17 C16 H16A 120.2
N5 C17 C16 121.3(7)
N5 C17 C18 115.2(6)
C16 C17 C18 123.5(6)
N6 C18 C19 120.8(7)
N6 C18 C17 115.1(6)
C19 C18 C17 124.1(6)
C18 C19 C20 120.4(7)
C18 C19 H19A 119.8
C20 C19 H19A 119.8
C21 C20 C19 118.1(7)
C21 C20 H20A 120.9
C19 C20 H20A 120.9
C20 C21 C22 120.4(8)
C20 C21 H21A 119.8
C22 C21 H21A 119.8
N6 C22 C21 121.8(7)
N6 C22 H22A 119.1
C21 C22 H22A 119.1
O1 C23 C24 118.4(7)
O1 C23 C28 123.8(6)
C24 C23 C28 117.8(7)
C25 C24 C23 120.6(8)
C25 C24 H24A 119.6
C23 C24 H24A 119.8
C24 C25 C26 121.3(7)
C24 C25 H25A 119.5
C26 C25 H25A 119.2
C27 C26 C25 118.3(7)
C27 C26 H26A 120.8
C25 C26 H26A 120.8
C26 C27 C28 123.1(8)
C26 C27 H27A 118.4
C28 C27 H27A 118.4
C27 C28 C23 118.8(7)
C27 C28 C29 118.4(7)
C23 C28 C29 122.8(6)
N7 C29 C28 125.0(6)
N7 C29 H29A 117.5
C28 C29 H29A 117.5
N7 C30 C35 106.1(5)
N7 C30 C31 115.6(6)
C35 C30 C31 113.0(6)
N7 C30 H30A 107.3
C35 C30 H30A 107.3
C31 C30 H30A 107.3
C30 C31 C32 109.2(6)
C30 C31 H31A 109.8
C32 C31 H31A 109.8
C30 C31 H31B 109.8
C32 C31 H31B 109.8
H31A C31 H31B 108.3
C33 C32 C31 113.5(7)
C33 C32 H32A 108.9
C31 C32 H32A 108.9
C33 C32 H32B 108.9
C31 C32 H32B 108.9
H32A C32 H32B 107.7
C32 C33 C34 112.2(7)
C32 C33 H33A 109.2
C34 C33 H33A 109.2
C32 C33 H33B 109.2
C34 C33 H33B 109.2
H33A C33 H33B 107.9
C33 C34 C35 108.6(6)
C33 C34 H34A 110.0
C35 C34 H34A 110.0
C33 C34 H34B 110.0
C35 C34 H34B 110.0
H34A C34 H34B 108.4
N8 C35 C30 107.4(6)
N8 C35 C34 116.2(6)
C30 C35 C34 112.6(7)
N8 C35 H35A 106.7
C30 C35 H35A 106.7
C34 C35 H35A 106.7
N8 C36 C37 123.7(7)
N8 C36 H36A 118.2
C37 C36 H36A 118.2
C42 C37 C38 119.4(7)
C42 C37 C36 123.4(6)
C38 C37 C36 117.2(7)
C39 C38 C37 121.0(8)
C39 C38 H38A 119.5
C37 C38 H38A 119.5
C38 C39 C40 119.0(8)
C38 C39 H39A 120.5
C40 C39 H39A 120.5
C41 C40 C39 121.5(8)
C41 C40 H40A 119.3
C39 C40 H40A 119.3
C40 C41 C42 122.1(9)
C40 C41 H41A 118.9
C42 C41 H41A 118.9
O2 C42 C41 119.6(7)
O2 C42 C37 123.3(7)
C41 C42 C37 117.1(7)
N9 C43 RU2 176.3(6)
N10 C44 RU2 177.0(6)
N11 C45 C46 122.3(7)
N11 C45 H45A 118.8
C46 C45 H45A 118.8
C45 C46 C47 119.8(7)
C45 C46 H46A 120.1
C47 C46 H46A 120.1
C48 C47 C46 118.3(7)
C48 C47 H47A 120.8
C46 C47 H47A 120.8
C47 C48 C49 119.7(7)
C47 C48 H48A 120.2
C49 C48 H48A 120.2
N11 C49 C48 121.4(7)
N11 C49 C50 114.9(6)
C48 C49 C50 123.7(7)
N12 C50 C51 120.4(6)
N12 C50 C49 116.0(6)
C51 C50 C49 123.6(6)
C52 C51 C50 120.4(7)
C52 C51 H51A 119.8
C50 C51 H51A 119.8
C51 C52 C53 118.5(7)
C51 C52 H52A 120.7
C53 C52 H52A 120.7
C54 C53 C52 119.2(7)
C54 C53 H53A 120.4
C52 C53 H53A 120.4
N12 C54 C53 122.7(7)
N12 C54 H54A 118.6
C53 C54 H54A 118.6
N13 C55 C56 123.3(10)
N13 C55 H55A 118.4
C56 C55 H55A 118.4
C57 C56 C55 118.0(10)
C57 C56 H56A 121.0
C55 C56 H56A 121.0
C56 C57 C58 119.4(9)
C56 C57 H57A 120.3
C58 C57 H57A 120.3
C57 C58 C59 119.7(10)
C57 C58 H58A 120.1
C59 C58 H58A 120.1
N13 C59 C58 120.7(9)
N13 C59 C60 114.7(6)
C58 C59 C60 124.6(8)
N14 C60 C61 121.4(9)
N14 C60 C59 116.1(6)
C61 C60 C59 122.5(8)
C62 C61 C60 119.8(9)
C62 C61 H61A 120.1
C60 C61 H61A 120.1
C61 C62 C63 119.5(8)
C61 C62 H62A 120.2
C63 C62 H62A 120.2
C62 C63 C64 118.5(10)
C62 C63 H63A 120.8
C64 C63 H63A 120.8
N14 C64 C63 122.0(9)
N14 C64 H64A 119.0
C63 C64 H64A 119.0
C1 N1 MN1 150.8(5)
C3 N3 C7 118.6(6)
C3 N3 RU1 126.4(5)
C7 N3 RU1 114.6(5)
C12 N4 C8 117.4(6)
C12 N4 RU1 126.1(5)
C8 N4 RU1 116.5(5)
C13 N5 C17 118.4(6)
C13 N5 RU1 126.2(5)
C17 N5 RU1 115.1(5)
C18 N6 C22 118.4(6)
C18 N6 RU1 116.6(5)
C22 N6 RU1 124.6(5)
C29 N7 C30 122.0(6)
C29 N7 MN1 125.2(5)
C30 N7 MN1 112.7(4)
C36 N8 C35 122.7(6)
C36 N8 MN1 126.0(5)
C35 N8 MN1 111.2(4)
C43 N9 MN1 149.3(5)
C45 N11 C49 118.4(6)
C45 N11 RU2 126.6(5)
C49 N11 RU2 114.5(4)
C54 N12 C50 118.8(6)
C54 N12 RU2 125.8(5)
C50 N12 RU2 115.5(4)
C55 N13 C59 118.9(7)
C55 N13 RU2 126.9(6)
C59 N13 RU2 114.0(6)
C60 N14 C64 118.7(7)
C60 N14 RU2 116.5(6)
C64 N14 RU2 124.7(5)
C23 O1 MN1 128.0(5)
C42 O2 MN1 128.0(5)
F2a P1a F5 91.1(18)
F5a P1a F4 92.1(18)
F6a P1a F4 88.5(11)
F3Ab P1Ab F6A 89.5(5)
F3Ab P1Ab F2A 178.7(6)
F6Ab P1Ab F2A 90.6(6)
F3Ab P1Ab F4A 89.4(5)
F6Ab P1Ab F4A 89.7(5)
F2Ab P1Ab F4A 89.4(6)
F3Ab P1Ab F1A 90.2(7)
F6Ab P1Ab F1A 90.0(6)
F2Ab P1Ab F1A 91.1(6)
F4Ab P1Ab F1A 179.5(8)
F3Ab P1Ab F5A 89.8(6)
F6Ab P1Ab F5A 179.3(6)
F2Ab P1Ab F5A 90.0(7)
F4Ab P1Ab F5A 90.1(6)
F1Ab P1Ab F5A 90.2(7)
H18Aa N18a H18B 106.3
H18Aa N18a H18C 106.1
H18Ba N18a H18C 106.0
H18Aa N18a H18D 105.9
H18Ba N18a H18D 106.0
H18Ca N18a H18D 125.3
H17Ab N17b H17B 108.0
H17Ab N17b H17C 109.6
H17Bb N17b H17C 109.5
H17Ab N17b H17D 109.4
H17Bb N17b H17D 109.5
H17Cb N17b H17D 110.7
F11Ab P2Ab F12A 87(2)
F11Ab P2Ab F10A 89.8(11)
F12Ab P2Ab F10A 88.7(11)
F11Ab P2Ab F9A 89.8(11)
F12Ab P2Ab F9A 176.4(16)
F10Ab P2Ab F9A 89.3(11)
F11Ab P2Ab F8A 178.4(17)
F12Ab P2Ab F8A 91.3(11)
F10Ab P2Ab F8A 89.7(11)
F9Ab P2Ab F8A 91.7(11)
F11Ab P2Ab F7A 91(2)
F12Ab P2Ab F7A 93(2)
F10Ab P2Ab F7A 178.4(17)
F9Ab P2Ab F7A 89.2(11)
F8Ab P2Ab F7A 90.0(11)
N15 C65 H65A 109.5
N15 C65 H65B 109.5
H65A C65 H65B 109.5
N15 C65 H65C 109.5
H65A C65 H65C 109.5
H65B C65 H65C 109.5
N15 C66 H66A 109.5
N15 C66 H66B 109.5
H66A C66 H66B 109.5
N15 C66 H66C 109.5
H66A C66 H66C 109.5
H66B C66 H66C 109.5
O3 C67 N15 123.3(12)
O3 C67 H67A 118.4
N15 C67 H67A 118.4
N16 C68 C69 160(3)
C68 C69 H69A 108.3
C68 C69 H69B 108.8
H69A C69 H69B 109.5
C68 C69 H69C 111.2
H69A C69 H69C 109.5
H69B C69 H69C 109.5
C67 N15 C66 121.3(10)
C67 N15 C65 120.2(10)
C66 N15 C65 118.2(10)

loop_
_geom_bond_atom_site_label_1
_geom_bond_atom_site_label_2
_geom_bond_distance
RU1 C1 1.984(7)
RU1 C2 2.003(8)
RU1 N4 2.063(6)
RU1 N6 2.067(6)
RU1 N5 2.108(6)
RU1 N3 2.126(6)
RU2 C43 1.994(7)
RU2 C44 2.010(8)
RU2 N14 2.062(6)
RU2 N12 2.081(6)
RU2 N13 2.092(6)
RU2 N11 2.118(5)
MN1 O2 1.892(5)
MN1 O1 1.900(5)
MN1 N8 1.982(6)
MN1 N7 1.992(6)
MN1 N1 2.278(6)
MN1 N9 2.288(5)
C1 N1 1.166(9)
C2 N2 1.168(10)
C3 N3 1.336(9)
C3 C4 1.391(10)
C3 H3A 0.9304
C4 C5 1.397(12)
C4 H4A 0.9300
C5 C6 1.360(12)
C5 H5A 0.9300
C6 C7 1.379(10)
C6 H6A 0.9300
C7 N3 1.362(9)
C7 C8 1.486(11)
C8 N4 1.370(9)
C8 C9 1.377(10)
C9 C10 1.370(12)
C9 H9A 0.9300
C10 C11 1.398(12)
C10 H10A 0.9300
C11 C12 1.373(11)
C11 H11A 0.9300
C12 N4 1.347(9)
C12 H12A 0.9300
C13 N5 1.347(9)
C13 C14 1.381(10)
C13 H13A 0.9300
C14 C15 1.394(12)
C14 H14A 0.9300
C15 C16 1.385(11)
C15 H15A 0.9300
C16 C17 1.395(10)
C16 H16A 0.9300
C17 N5 1.355(8)
C17 C18 1.456(10)
C18 N6 1.358(8)
C18 C19 1.385(10)
C19 C20 1.388(12)
C19 H19A 0.9300
C20 C21 1.368(12)
C20 H20A 0.9300
C21 C22 1.371(11)
C21 H21A 0.9300
C22 N6 1.365(10)
C22 H22A 0.9300
C23 O1 1.312(8)
C23 C24 1.415(10)
C23 C28 1.435(10)
C24 C25 1.393(11)
C24 H24A 0.9311
C25 C26 1.412(12)
C25 H25A 0.9288
C26 C27 1.351(11)
C26 H26A 0.9300
C27 C28 1.416(10)
C27 H27A 0.9300
C28 C29 1.449(10)
C29 N7 1.297(8)
C29 H29A 0.9300
C30 N7 1.473(9)
C30 C35 1.513(10)
C30 C31 1.515(10)
C30 H30A 0.9800
C31 C32 1.546(11)
C31 H31A 0.9700
C31 H31B 0.9700
C32 C33 1.489(13)
C32 H32A 0.9700
C32 H32B 0.9700
C33 C34 1.544(12)
C33 H33A 0.9700
C33 H33B 0.9700
C34 C35 1.547(10)
C34 H34A 0.9700
C34 H34B 0.9700
C35 N8 1.498(10)
C35 H35A 0.9800
C36 N8 1.298(9)
C36 C37 1.459(11)
C36 H36A 0.9300
C37 C42 1.434(11)
C37 C38 1.435(10)
C38 C39 1.382(12)
C38 H38A 0.9300
C39 C40 1.386(14)
C39 H39A 0.9300
C40 C41 1.381(12)
C40 H40A 0.9300
C41 C42 1.404(11)
C41 H41A 0.9300
C42 O2 1.311(8)
C43 N9 1.161(8)
C44 N10 1.153(10)
C45 N11 1.341(9)
C45 C46 1.374(10)
C45 H45A 0.9300
C46 C47 1.392(12)
C46 H46A 0.9300
C47 C48 1.378(11)
C47 H47A 0.9300
C48 C49 1.390(10)
C48 H48A 0.9300
C49 N11 1.368(9)
C49 C50 1.478(10)
C50 N12 1.367(8)
C50 C51 1.392(10)
C51 C52 1.372(11)
C51 H51A 0.9300
C52 C53 1.387(11)
C52 H52A 0.9300
C53 C54 1.379(10)
C53 H53A 0.9300
C54 N12 1.335(9)
C54 H54A 0.9300
C55 N13 1.333(11)
C55 C56 1.401(12)
C55 H55A 0.9300
C56 C57 1.392(15)
C56 H56A 0.9300
C57 C58 1.393(16)
C57 H57A 0.9300
C58 C59 1.395(11)
C58 H58A 0.9300
C59 N13 1.380(10)
C59 C60 1.459(12)
C60 N14 1.327(10)
C60 C61 1.407(11)
C61 C62 1.371(15)
C61 H61A 0.9300
C62 C63 1.371(16)
C62 H62A 0.9300
C63 C64 1.402(11)
C63 H63A 0.9300
C64 N14 1.367(11)
C64 H64A 0.9300
P1Ab F3A 1.575(7)
P1Ab F6A 1.576(7)
P1Ab F2A 1.579(7)
P1Ab F4A 1.579(7)
P1Ab F1A 1.585(7)
P1Ab F5A 1.607(7)
N18a H18A 0.8999
N18a H18B 0.9002
N18a H18C 0.8994
N18a H18D 0.8994
N17b H17A 0.8994
N17b H17B 0.9008
N17b H17C 0.8989
N17b H17D 0.8999
P2Ab F11A 1.581(9)
P2Ab F12A 1.582(10)
P2Ab F10A 1.582(9)
P2Ab F9A 1.582(9)
P2Ab F8A 1.583(9)
P2Ab F7A 1.583(9)
O3 C67 1.173(11)
C65 N15 1.457(9)
C65 H65A 0.9600
C65 H65B 0.9600
C65 H65C 0.9600
C66 N15 1.430(8)
C66 H66A 0.9600
C66 H66B 0.9600
C66 H66C 0.9600
C67 N15 1.408(8)
C67 H67A 0.9300
C68 N16 1.155(9)
C68 C69 1.491(9)
C69 H69A 0.9595
C69 H69B 0.9598
C69 H69C 0.9599
